data_9001922
loop_
_publ_author_name
'Evans, B. W.'
'Yang, H.'

_publ_section_title
;
 Fe-Mg order-disorder in tremolite-actinolite-ferro-actinolite at ambient
 and high temperature
 Sample: 67-3172, from Carr Fork Mine, Bingham, Utah in cpx hornfels rock
;
_journal_name_full 'American Mineralogist'
_journal_page_first 458
_journal_page_last 475
_journal_volume 83
_journal_year 1998
_chemical_formula_sum
;Al0.252 Ca1.904 F0.726 Fe0.905 H1.566 K0.096 Mg4.083 Mn0.02 Na0.232 O23.274
 Si7.788 Ti0.014
;
_chemical_name_mineral Actinolite
_space_group_IT_number 12
_symmetry_space_group_name_Hall '-C 2y'
_symmetry_space_group_name_H-M 'C 1 2/m 1'
_cell_angle_alpha 90
_cell_angle_beta 104.79
_cell_angle_gamma 90
_cell_formula_units_Z 2
_cell_length_a 9.855
_cell_length_b 18.069
_cell_length_c 5.283
_cell_volume 909.575
_database_code_amcsd 0001983
_exptl_crystal_density_diffrn 3.104
_cod_original_formula_sum
;Fe.905 Mn.02 Mg4.083 Al.252 Ti.014 Ca1.904 Na.232 Si7.788 K.096 H1.566
 O23.274 F.726
;
_cod_database_code 9001922

loop_
_space_group_symop_operation_xyz
x,y,z
1/2+x,1/2+y,z
x,-y,z
1/2+x,1/2-y,z
-x,y,-z
1/2-x,1/2+y,-z
-x,-y,-z
1/2-x,1/2-y,-z

loop_
_atom_site_aniso_label
_atom_site_aniso_U_11
_atom_site_aniso_U_22
_atom_site_aniso_U_33
_atom_site_aniso_U_12
_atom_site_aniso_U_13
_atom_site_aniso_U_23
Fe1 0.00874 0.00662 0.00608 0.00000 0.00197 0.00000
Mn1 0.00874 0.00662 0.00608 0.00000 0.00197 0.00000
Mg1 0.00874 0.00662 0.00608 0.00000 0.00197 0.00000
Fe2 0.00828 0.00496 0.00648 0.00000 0.00099 0.00000
Mn2 0.00828 0.00496 0.00648 0.00000 0.00099 0.00000
Mg2 0.00828 0.00496 0.00648 0.00000 0.00099 0.00000
Al2 0.00828 0.00496 0.00648 0.00000 0.00099 0.00000
Ti2 0.00828 0.00496 0.00648 0.00000 0.00099 0.00000
Fe3 0.00736 0.00496 0.00516 0.00000 0.00074 0.00000
Mg3 0.00736 0.00496 0.00516 0.00000 0.00074 0.00000
Fe4 0.01196 0.00827 0.01163 0.00000 0.00616 0.00000
Mn4 0.01196 0.00827 0.01163 0.00000 0.00616 0.00000
Mg4 0.01196 0.00827 0.01163 0.00000 0.00616 0.00000
Ca4 0.01196 0.00827 0.01163 0.00000 0.00616 0.00000
Na4 0.01196 0.00827 0.01163 0.00000 0.00616 0.00000
Si1 0.00552 0.00496 0.00502 -0.00087 0.00099 0.00000
Al1 0.00552 0.00496 0.00502 -0.00087 0.00099 0.00000
Si2 0.00644 0.00496 0.00489 -0.00087 0.00099 0.00000
O1 0.00644 0.00662 0.00833 0.00000 0.00099 0.00000
O2 0.00598 0.00827 0.00872 -0.00174 0.00173 -0.00047
O3 0.00782 0.00827 0.00727 0.00000 0.00222 0.00000
F3 0.00782 0.00827 0.00727 0.00000 0.00222 0.00000
O4 0.01012 0.00827 0.01005 -0.00262 0.00271 -0.00094
O5 0.00874 0.01158 0.00820 0.00000 0.00197 0.00327
O6 0.00920 0.01158 0.00780 -0.00087 0.00123 -0.00374
O7 0.00966 0.00496 0.01626 0.00000 0.00173 0.00000

loop_
_atom_site_label
_atom_site_fract_x
_atom_site_fract_y
_atom_site_fract_z
_atom_site_occupancy
_atom_site_type_symbol
_atom_site_attached_hydrogens
Fe1 0.00000 0.08810 0.50000 0.16500 Fe 0
Mn1 0.00000 0.08810 0.50000 0.00300 Mn 0
Mg1 0.00000 0.08810 0.50000 0.83200 Mg 0
Fe2 0.00000 0.17720 0.00000 0.20100 Fe 0
Mn2 0.00000 0.17720 0.00000 0.00600 Mn 0
Mg2 0.00000 0.17720 0.00000 0.77300 Mg 0
Al2 0.00000 0.17720 0.00000 0.02000 Al 0
Ti2 0.00000 0.17720 0.00000 0.00700 Ti 0
Fe3 0.00000 0.00000 0.00000 0.13100 Fe 0
Mg3 0.00000 0.00000 0.00000 0.86900 Mg 0
Fe4 0.00000 0.27780 0.50000 0.02100 Fe 0
Mn4 0.00000 0.27780 0.50000 0.00100 Mn 0
Mg4 0.00000 0.27780 0.50000 0.00200 Mg 0
Ca4 0.00000 0.27780 0.50000 0.95200 Ca 0
Na4 0.00000 0.27780 0.50000 0.02400 Na 0
Si1 0.28030 0.08410 0.29680 0.94700 Si 0
Al1 0.28030 0.08410 0.29680 0.05300 Al 0
Si2 0.28860 0.17100 0.80440 1.00000 Si 0
NaA(m) 0.03000 0.50000 0.06400 0.09200 Na 0
KA(m) 0.03000 0.50000 0.06400 0.04800 K 0
H 0.18600 0.00000 0.72900 0.78300 H 0
O1 0.11140 0.08620 0.21740 1.00000 O 0
O2 0.11910 0.17160 0.72440 1.00000 O 0
O3 0.10900 0.00000 0.71480 0.63700 O 0
F3 0.10900 0.00000 0.71480 0.36300 F 0
O4 0.36540 0.24780 0.79220 1.00000 O 0
O5 0.34600 0.13430 0.09930 1.00000 O 0
O6 0.34390 0.11860 0.59030 1.00000 O 0
O7 0.33710 0.00000 0.29180 1.00000 O 0

loop_
_cod_changelog_entry_id
_cod_changelog_entry_author
_cod_changelog_entry_date
_cod_changelog_entry_text
1
;cod-tools version 3.8.0
Id: cif_guess_AMCSD_atom_types 9581 2023-05-17 12:35:41Z saulius
;
2023-05-23T09:16:32+03:00
;Derived atom types and hydrogen counts
from atom names that follow the AMCSD naming convention
(Wat == water, O-H == hydroxyl).
;

loop_
_cod_related_entry_id
_cod_related_entry_database
_cod_related_entry_code
1 AMCSD 0001983
